data_4310964
loop_
_publ_author_name
'Eva Sch\"on'
'Dietmar A. Plattner'
'Peter Chen'

_publ_section_title
;
 Defect-Induced Acceleration of a Solid-State Chemical Reaction in Zinc
 Alkoxide Single Crystals
;
_journal_name_full 'Inorganic Chemistry'
_journal_page_first 3164
_journal_page_last 3169
_journal_paper_doi 10.1021/ic030341o
_journal_volume 43
_journal_year 2004
_chemical_formula_sum 'C34 H54 N2 O5 Zn2'
_chemical_formula_weight 701.53
_chemical_name_systematic
; 
 ? 
;
_space_group_IT_number 14
_symmetry_cell_setting monoclinic
_symmetry_space_group_name_Hall '-P 2yn'
_symmetry_space_group_name_H-M 'P 1 21/n 1'
_atom_sites_solution_hydrogens geom
_atom_sites_solution_primary direct
_atom_sites_solution_secondary difmap
_audit_creation_method SHELXL-97
_cell_angle_alpha 90.00
_cell_angle_beta 101.26(2)
_cell_angle_gamma 90.00
_cell_formula_units_Z 4
_cell_length_a 14.141(3)
_cell_length_b 18.732(11)
_cell_length_c 14.183(5)
_cell_measurement_reflns_used 12
_cell_measurement_temperature 293(2)
_cell_measurement_theta_max 21.9
_cell_measurement_theta_min 19.3
_cell_volume 3685(3)
_computing_cell_refinement CAD4
_computing_data_collection CAD4
_computing_data_reduction 'MolEN (Enraf-Nonius, 1990)'
_computing_molecular_graphics 'PLUTO, ORTEP (Johnson, 1976)'
_computing_structure_refinement 'SHELXL-97 (Sheldrick, 1997)'
_computing_structure_solution 'SIR97 (Altomare, 1997)'
_diffrn_ambient_temperature 293(2)
_diffrn_measured_fraction_theta_full 0.294
_diffrn_measured_fraction_theta_max 0.294
_diffrn_measurement_device_type 'Enraf Nonius CAD4'
_diffrn_measurement_method \o/2\q
_diffrn_radiation_monochromator graphite
_diffrn_radiation_source 'fine-focus sealed tube'
_diffrn_radiation_type CuK\a
_diffrn_radiation_wavelength 1.54184
_diffrn_reflns_av_R_equivalents 0.074
_diffrn_reflns_av_sigmaI/netI 0.159
_diffrn_reflns_limit_h_max 14
_diffrn_reflns_limit_h_min 0
_diffrn_reflns_limit_k_max 17
_diffrn_reflns_limit_k_min 0
_diffrn_reflns_limit_l_max 14
_diffrn_reflns_limit_l_min 0
_diffrn_reflns_number 3207
_diffrn_reflns_theta_full 54.98
_diffrn_reflns_theta_max 54.98
_diffrn_reflns_theta_min 3.96
_diffrn_standards_interval_time 10000s
_diffrn_standards_number 2
_exptl_absorpt_coefficient_mu 1.904
_exptl_crystal_density_diffrn 1.265
_exptl_crystal_density_method 'not measured'
_exptl_crystal_description prism
_exptl_crystal_F_000 1488
_exptl_crystal_size_max .3
_exptl_crystal_size_mid .15
_exptl_crystal_size_min .08
_refine_diff_density_max 0.268
_refine_diff_density_min -0.344
_refine_diff_density_rms 0.049
_refine_ls_extinction_method none
_refine_ls_goodness_of_fit_ref 1.070
_refine_ls_hydrogen_treatment riding
_refine_ls_matrix_type full
_refine_ls_number_parameters 398
_refine_ls_number_reflns 1354
_refine_ls_number_restraints 0
_refine_ls_restrained_S_all 1.029
_refine_ls_R_factor_all 0.0918
_refine_ls_R_factor_gt 0.0487
_refine_ls_shift/su_max 0.086
_refine_ls_shift/su_mean 0.135
_refine_ls_structure_factor_coef Fsqd
_refine_ls_weighting_details 'calc w=1/[\s^2^(Fo^2^)+(0.1000P)^2^+0.0000P] where P=(Fo^2^+2Fc^2^)/3'
_refine_ls_weighting_scheme calc
_refine_ls_wR_factor_gt 0.1573
_refine_ls_wR_factor_ref 0.1233
_reflns_number_gt 1354
_reflns_number_total 2138
_reflns_threshold_expression >3sigma(I)
_cod_data_source_file ic030341o_s_4.cif
_cod_data_source_block XRD_4_1bthf
_cod_database_code 4310964

loop_
_symmetry_equiv_pos_as_xyz
'x, y, z'
'-x+1/2, y+1/2, -z+1/2'
'-x, -y, -z'
'x-1/2, -y-1/2, z-1/2'

loop_
_atom_site_label
_atom_site_type_symbol
_atom_site_fract_x
_atom_site_fract_y
_atom_site_fract_z
_atom_site_U_iso_or_equiv
_atom_site_adp_type
_atom_site_occupancy
_atom_site_symmetry_multiplicity
_atom_site_calc_flag
_atom_site_refinement_flags
_atom_site_disorder_assembly
_atom_site_disorder_group
Zn1 Zn 0.80165(12) 0.22489(6) 0.74293(14) 0.0438(10) Uani 1 1 d . . .
Zn2 Zn 0.98952(12) 0.15554(7) 0.80093(15) 0.0537(11) Uani 1 1 d . . .
C3 C 0.6051(12) 0.3168(6) 0.7267(13) 0.045(7) Uani 1 1 d . . .
O4 O 0.6868(6) 0.2084(3) 0.7917(8) 0.046(5) Uani 1 1 d . . .
O5 O 1.0285(6) 0.0813(4) 0.8919(8) 0.049(6) Uani 1 1 d . . .
C6 C 1.1878(10) 0.0699(6) 0.8687(13) 0.038(8) Uani 1 1 d . . .
O7 O 0.9224(7) 0.2397(4) 0.8346(7) 0.049(6) Uani 1 1 d . . .
C8 C 1.1120(9) 0.0512(5) 0.9118(14) 0.027(7) Uani 1 1 d . . .
N9 N 0.7516(9) 0.3073(5) 0.6566(11) 0.044(7) Uani 1 1 d . . .
C10 C 1.2191(12) -0.0371(6) 1.0023(14) 0.053(9) Uani 1 1 d . . .
H10 H 1.2285 -0.0724 1.0492 0.063 Uiso 1 1 calc R . .
O11 O 0.8750(6) 0.1468(3) 0.7008(7) 0.048(4) Uani 1 1 d . . .
C12 C 1.1304(10) -0.0032(5) 0.9824(12) 0.049(8) Uani 1 1 d . . .
H12 H 1.0825 -0.0163 1.0156 0.059 Uiso 1 1 calc R . .
C13 C 0.5267(12) 0.3623(7) 0.7272(14) 0.056(10) Uani 1 1 d . . .
H13 H 0.5202 0.4020 0.6871 0.067 Uiso 1 1 calc R . .
C14 C 0.6703(13) 0.3367(7) 0.6676(14) 0.037(8) Uani 1 1 d . . .
H14 H 0.6528 0.3772 0.6305 0.045 Uiso 1 1 calc R . .
C15 C 0.6146(12) 0.2547(6) 0.7900(11) 0.043(8) Uani 1 1 d . . .
C16 C 1.2957(12) -0.0212(6) 0.9560(13) 0.038(8) Uani 1 1 d . . .
C17 C 1.2806(10) 0.0318(5) 0.8905(12) 0.054(8) Uani 1 1 d . . .
H17 H 1.3296 0.0445 0.8585 0.064 Uiso 1 1 calc R . .
C18 C 0.9273(11) 0.2684(6) 0.9314(10) 0.038(7) Uani 1 1 d . . .
C19 C 0.4595(13) 0.3521(7) 0.7827(13) 0.055(9) Uani 1 1 d . . .
C20 C 0.8374(14) 0.0799(6) 0.6539(14) 0.087(10) Uani 1 1 d . . .
C21 C 0.8037(13) 0.3423(8) 0.5941(15) 0.066(9) Uani 1 1 d . . .
H21 H 0.7610 0.3778 0.5571 0.079 Uiso 1 1 calc R . .
N22 N 1.1134(11) 0.1643(5) 0.7591(12) 0.069(3) Uiso 1 1 d . . .
C23 C 0.5432(14) 0.2451(7) 0.8488(15) 0.042(9) Uani 1 1 d . . .
H23 H 0.5472 0.2056 0.8891 0.051 Uiso 1 1 calc R . .
C24 C 1.1880(11) 0.1231(6) 0.7963(13) 0.083(10) Uani 1 1 d . . .
H24 H 1.2448 0.1293 0.7734 0.099 Uiso 1 1 calc R . .
C25 C 0.4712(11) 0.2920(6) 0.8465(13) 0.045(8) Uani 1 1 d . . .
H25 H 0.4277 0.2853 0.8872 0.054 Uiso 1 1 calc R . .
C26 C 1.3890(11) -0.0607(6) 0.9827(15) 0.083(10) Uani 1 1 d . . .
H26A H 1.4400 -0.0325 0.9660 0.124 Uiso 1 1 calc R . .
H26B H 1.3845 -0.1052 0.9487 0.124 Uiso 1 1 calc R . .
H26C H 1.4024 -0.0697 1.0507 0.124 Uiso 1 1 calc R . .
C27 C 0.8754(13) 0.3374(6) 0.9224(14) 0.079(10) Uani 1 1 d . . .
H27A H 0.8952 0.3656 0.8731 0.119 Uiso 1 1 calc R . .
H27B H 0.8902 0.3626 0.9825 0.119 Uiso 1 1 calc R . .
H27C H 0.8073 0.3289 0.9058 0.119 Uiso 1 1 calc R . .
C28 C 0.8902(13) 0.2147(7) 0.9889(13) 0.055(9) Uani 1 1 d . . .
H28A H 0.8273 0.1998 0.9563 0.082 Uiso 1 1 calc R . .
H28B H 0.8859 0.2346 1.0503 0.082 Uiso 1 1 calc R . .
H28C H 0.9328 0.1744 0.9979 0.082 Uiso 1 1 calc R . .
C29 C 0.8013(14) 0.0352(8) 0.7351(14) 0.080(10) Uani 1 1 d . . .
H29A H 0.8512 0.0340 0.7917 0.120 Uiso 1 1 calc R . .
H29B H 0.7864 -0.0126 0.7127 0.120 Uiso 1 1 calc R . .
H29C H 0.7447 0.0572 0.7500 0.120 Uiso 1 1 calc R . .
C30 C 0.8310(15) 0.2898(8) 0.5252(13) 0.080(10) Uani 1 1 d . . .
H30A H 0.8733 0.2545 0.5599 0.120 Uiso 1 1 calc R . .
H30B H 0.8632 0.3140 0.4809 0.120 Uiso 1 1 calc R . .
H30C H 0.7739 0.2669 0.4904 0.120 Uiso 1 1 calc R . .
C31 C 0.3769(11) 0.4032(6) 0.7875(17) 0.082(12) Uani 1 1 d . . .
H31A H 0.4020 0.4460 0.8205 0.123 Uiso 1 1 calc R . .
H31B H 0.3324 0.3810 0.8216 0.123 Uiso 1 1 calc R . .
H31C H 0.3442 0.4149 0.7235 0.123 Uiso 1 1 calc R . .
O32 O 1.1261(15) 0.5900(7) 0.8132(19) 0.103(12) Uani 1 1 d . . .
C33 C 1.0379(11) 0.2802(7) 0.9749(13) 0.077(9) Uani 1 1 d . . .
H33A H 1.0712 0.2354 0.9774 0.115 Uiso 1 1 calc R . .
H33B H 1.0450 0.2994 1.0386 0.115 Uiso 1 1 calc R . .
H33C H 1.0647 0.3129 0.9351 0.115 Uiso 1 1 calc R . .
C34 C 0.8918(15) 0.3820(8) 0.6520(16) 0.100(11) Uani 1 1 d . . .
H34A H 0.8704 0.4180 0.6912 0.150 Uiso 1 1 calc R . .
H34B H 0.9272 0.4040 0.6085 0.150 Uiso 1 1 calc R . .
H34C H 0.9327 0.3486 0.6923 0.150 Uiso 1 1 calc R . .
C36 C 0.7529(15) 0.1006(7) 0.5717(14) 0.109(11) Uani 1 1 d . . .
H36A H 0.7069 0.1285 0.5972 0.163 Uiso 1 1 calc R . .
H36B H 0.7224 0.0581 0.5425 0.163 Uiso 1 1 calc R . .
H36C H 0.7772 0.1280 0.5244 0.163 Uiso 1 1 calc R . .
C39 C 0.9179(19) 0.0429(11) 0.620(3) 0.15(2) Uani 1 1 d . . .
H39A H 0.9373 0.0708 0.5698 0.223 Uiso 1 1 calc R . .
H39B H 0.8966 -0.0032 0.5945 0.223 Uiso 1 1 calc R . .
H39C H 0.9715 0.0374 0.6721 0.223 Uiso 1 1 calc R . .
C42 C 1.161(3) 0.2894(14) 0.728(3) 0.21(3) Uani 1 1 d . . .
H42A H 1.1050 0.3085 0.7487 0.312 Uiso 1 1 calc R . .
H42B H 1.1804 0.3215 0.6828 0.312 Uiso 1 1 calc R . .
H42C H 1.2122 0.2839 0.7827 0.312 Uiso 1 1 calc R . .
C43 C 1.131(3) 0.195(2) 0.601(2) 0.24(4) Uani 1 1 d . . .
H43A H 1.1194 0.1450 0.6025 0.359 Uiso 1 1 calc R . .
H43B H 1.1894 0.2041 0.5783 0.359 Uiso 1 1 calc R . .
H43C H 1.0779 0.2177 0.5577 0.359 Uiso 1 1 calc R . .
C45 C 0.9937(18) 0.5282(10) 0.851(2) 0.150(19) Uani 1 1 d . . .
H45A H 0.9350 0.5056 0.8175 0.180 Uiso 1 1 calc R . .
H45B H 0.9864 0.5421 0.9151 0.180 Uiso 1 1 calc R . .
C46 C 1.162(2) 0.5271(11) 0.857(2) 0.16(2) Uani 1 1 d . . .
H46A H 1.1928 0.5359 0.9238 0.193 Uiso 1 1 calc R . .
H46B H 1.2089 0.5059 0.8242 2(3) Uiso 1 1 calc R . .
C47 C 1.137(2) 0.2212(13) 0.683(2) 0.159(19) Uani 1 1 d . . .
H47 H 1.2053 0.2075 0.6990 0.13(7) Uiso 1 1 calc R . .
C48 C 1.023(2) 0.5894(13) 0.796(2) 0.16(2) Uani 1 1 d . . .
H48A H 0.9967 0.5837 0.7279 0.195 Uiso 1 1 calc R . .
H48B H 0.9988 0.6338 0.8175 0.195 Uiso 1 1 calc R . .
C49 C 1.0812(17) 0.4819(10) 0.853(2) 0.15(2) Uani 1 1 d . . .
H49A H 1.0906 0.4505 0.9081 0.181 Uiso 1 1 calc R . .
H49B H 1.0727 0.4528 0.7951 0.7(6) Uiso 1 1 calc R . .

loop_
_atom_site_aniso_label
_atom_site_aniso_U_11
_atom_site_aniso_U_22
_atom_site_aniso_U_33
_atom_site_aniso_U_23
_atom_site_aniso_U_13
_atom_site_aniso_U_12
Zn1 0.0463(12) 0.0387(8) 0.0442(15) 0.0010(8) 0.0038(15) 0.0130(7)
Zn2 0.0475(13) 0.0580(10) 0.0536(16) 0.0111(9) 0.0052(16) 0.0164(8)
C3 0.034(9) 0.035(7) 0.059(13) -0.011(7) -0.006(13) 0.012(7)
O4 0.048(7) 0.046(4) 0.047(8) 0.011(5) 0.016(9) 0.015(4)
O5 0.029(6) 0.056(5) 0.069(10) 0.027(5) 0.026(9) 0.008(4)
C6 0.037(10) 0.036(6) 0.043(14) -0.012(8) 0.016(14) 0.011(7)
O7 0.059(8) 0.044(4) 0.044(7) -0.005(4) 0.008(9) 0.014(5)
C8 0.015(8) 0.037(6) 0.037(12) 0.007(7) 0.026(13) -0.009(6)
N9 0.035(8) 0.037(6) 0.062(12) -0.005(7) 0.013(11) 0.007(6)
C10 0.050(11) 0.040(6) 0.062(16) 0.021(8) -0.003(16) -0.007(7)
O11 0.050(6) 0.044(4) 0.052(7) -0.015(5) 0.017(8) 0.035(4)
C12 0.040(9) 0.039(6) 0.068(13) 0.013(7) 0.010(13) -0.002(6)
C13 0.062(12) 0.025(6) 0.073(17) 0.015(8) -0.009(16) -0.012(8)
C14 0.041(10) 0.035(7) 0.042(13) -0.010(8) 0.025(14) 0.009(8)
C15 0.056(11) 0.031(7) 0.037(12) 0.002(7) -0.008(13) -0.008(7)
C16 0.036(10) 0.037(7) 0.046(13) -0.015(7) 0.020(14) 0.011(6)
C17 0.039(9) 0.040(6) 0.080(14) -0.001(8) 0.006(13) -0.003(6)
C18 0.054(11) 0.036(7) 0.032(11) -0.002(7) 0.028(13) -0.002(7)
C19 0.062(12) 0.047(9) 0.054(14) 0.018(8) 0.003(15) -0.011(9)
C20 0.109(15) 0.051(8) 0.077(14) 0.002(9) -0.039(16) 0.008(9)
C21 0.056(12) 0.067(10) 0.070(14) 0.009(11) -0.001(15) 0.008(9)
C23 0.055(12) 0.043(8) 0.047(15) 0.020(9) 0.053(18) 0.009(9)
C24 0.076(13) 0.054(7) 0.109(16) 0.030(9) -0.006(16) 0.021(8)
C25 0.044(11) 0.067(9) 0.049(13) 0.008(10) 0.072(16) -0.003(8)
C26 0.053(10) 0.052(7) 0.131(19) 0.013(10) -0.016(15) 0.016(7)
C27 0.093(14) 0.047(7) 0.091(15) -0.009(8) 0.002(17) 0.013(8)
C28 0.078(13) 0.060(8) 0.039(11) 0.004(8) 0.042(16) -0.009(9)
C29 0.083(15) 0.072(9) 0.077(14) -0.006(11) -0.002(17) -0.012(10)
C30 0.106(18) 0.091(11) 0.054(12) 0.014(11) 0.041(19) 0.038(11)
C31 0.050(11) 0.046(7) 0.16(2) 0.026(11) 0.04(2) 0.012(7)
O32 0.127(17) 0.116(10) 0.117(19) 0.051(12) 0.15(3) 0.026(11)
C33 0.082(13) 0.076(8) 0.062(13) 0.003(8) -0.013(15) -0.022(8)
C34 0.087(16) 0.113(11) 0.091(17) 0.005(12) -0.003(18) -0.015(11)
C36 0.142(19) 0.085(9) 0.072(14) -0.036(9) -0.045(17) 0.028(10)
C39 0.15(3) 0.102(13) 0.19(4) -0.04(2) 0.02(4) 0.065(16)
C42 0.26(4) 0.16(2) 0.19(4) 0.08(3) 0.00(5) -0.13(3)
C43 0.23(6) 0.37(5) 0.11(3) 0.14(3) 0.01(5) -0.09(4)
C45 0.13(2) 0.114(14) 0.18(3) 0.069(18) -0.04(3) -0.056(16)
C46 0.20(3) 0.102(14) 0.15(3) 0.028(17) -0.05(3) 0.030(19)
C47 0.20(4) 0.147(19) 0.12(2) 0.114(19) 0.00(3) 0.01(2)
C48 0.14(2) 0.167(19) 0.16(4) 0.03(2) -0.03(3) 0.065(18)
C49 0.12(2) 0.089(12) 0.22(4) 0.023(18) -0.03(3) -0.006(14)

loop_
_atom_type_symbol
_atom_type_description
_atom_type_scat_dispersion_real
_atom_type_scat_dispersion_imag
_atom_type_scat_source
C C 0.0181 0.0091 'International Tables Vol C Tables 4.2.6.8 and 6.1.1.4'
H H 0.0000 0.0000 'International Tables Vol C Tables 4.2.6.8 and 6.1.1.4'
N N 0.0311 0.0180 'International Tables Vol C Tables 4.2.6.8 and 6.1.1.4'
O O 0.0492 0.0322 'International Tables Vol C Tables 4.2.6.8 and 6.1.1.4'
Zn Zn -1.5491 0.6778 'International Tables Vol C Tables 4.2.6.8 and 6.1.1.4'

loop_
_geom_angle_atom_site_label_1
_geom_angle_atom_site_label_2
_geom_angle_atom_site_label_3
_geom_angle
_geom_angle_site_symmetry_1
_geom_angle_site_symmetry_3
_geom_angle_publ_flag
O4 Zn1 O11 122.0(4) . . ?
O4 Zn1 O7 118.5(5) . . ?
O11 Zn1 O7 82.1(4) . . ?
O4 Zn1 N9 97.0(6) . . ?
O11 Zn1 N9 122.2(6) . . ?
O7 Zn1 N9 117.0(4) . . ?
O4 Zn1 Zn2 128.0(2) . . ?
O11 Zn1 Zn2 41.11(18) . . ?
O7 Zn1 Zn2 41.3(3) . . ?
N9 Zn1 Zn2 134.8(5) . . ?
O5 Zn2 O11 121.6(3) . . ?
O5 Zn2 O7 121.1(5) . . ?
O11 Zn2 O7 82.6(3) . . ?
O5 Zn2 N22 96.2(5) . . ?
O11 Zn2 N22 116.9(6) . . ?
O7 Zn2 N22 120.8(5) . . ?
O5 Zn2 Zn1 129.9(4) . . ?
O11 Zn2 Zn1 41.4(3) . . ?
O7 Zn2 Zn1 41.44(18) . . ?
N22 Zn2 Zn1 133.8(4) . . ?
C13 C3 C14 116.8(15) . . ?
C13 C3 C15 117(2) . . ?
C14 C3 C15 125.7(16) . . ?
C15 O4 Zn1 126.1(10) . . ?
C8 O5 Zn2 126.9(12) . . ?
C8 C6 C24 127.2(11) . . ?
C8 C6 C17 121.5(15) . . ?
C24 C6 C17 111.2(18) . . ?
C18 O7 Zn2 126.3(6) . . ?
C18 O7 Zn1 123.5(10) . . ?
Zn2 O7 Zn1 97.3(3) . . ?
O5 C8 C6 123.4(13) . . ?
O5 C8 C12 120.2(18) . . ?
C6 C8 C12 116.3(12) . . ?
C14 N9 C21 117.0(12) . . ?
C14 N9 Zn1 117.5(16) . . ?
C21 N9 Zn1 124.8(11) . . ?
C12 C10 C16 124.0(14) . . ?
C20 O11 Zn2 125.5(5) . . ?
C20 O11 Zn1 127.6(11) . . ?
Zn2 O11 Zn1 97.4(4) . . ?
C10 C12 C8 120.5(19) . . ?
C19 C13 C3 124.1(16) . . ?
N9 C14 C3 130.5(14) . . ?
O4 C15 C23 121.8(12) . . ?
O4 C15 C3 120(2) . . ?
C23 C15 C3 117.7(16) . . ?
C17 C16 C10 116.4(13) . . ?
C17 C16 C26 124(2) . . ?
C10 C16 C26 120.0(15) . . ?
C16 C17 C6 121.1(18) . . ?
C28 C18 O7 108.3(9) . . ?
C28 C18 C27 115.2(18) . . ?
O7 C18 C27 107.9(10) . . ?
C28 C18 C33 108.4(10) . . ?
O7 C18 C33 106.3(14) . . ?
C27 C18 C33 110.4(10) . . ?
C13 C19 C25 117.9(19) . . ?
C13 C19 C31 124.5(15) . . ?
C25 C19 C31 117(2) . . ?
O11 C20 C39 108.1(16) . . ?
O11 C20 C36 106.6(9) . . ?
C39 C20 C36 113(2) . . ?
O11 C20 C29 105.1(16) . . ?
C39 C20 C29 111.5(14) . . ?
C36 C20 C29 111.7(18) . . ?
N9 C21 C30 109.6(15) . . ?
N9 C21 C34 110.8(16) . . ?
C30 C21 C34 112(2) . . ?
C24 N22 C47 114(2) . . ?
C24 N22 Zn2 121.1(14) . . ?
C47 N22 Zn2 125.3(14) . . ?
C25 C23 C15 121.3(16) . . ?
N22 C24 C6 125.2(19) . . ?
C23 C25 C19 122(2) . . ?
C46 O32 C48 110(2) . . ?
C48 C45 C49 98(3) . . ?
O32 C46 C49 105.4(19) . . ?
C43 C47 C42 136(3) . . ?
C43 C47 N22 113(3) . . ?
C42 C47 N22 111(3) . . ?
O32 C48 C45 107.1(14) . . ?
C46 C49 C45 108.0(18) . . ?

loop_
_geom_bond_atom_site_label_1
_geom_bond_atom_site_label_2
_geom_bond_distance
_geom_bond_site_symmetry_2
_geom_bond_publ_flag
Zn1 O4 1.911(13) . ?
Zn1 O11 1.954(9) . ?
Zn1 O7 1.953(6) . ?
Zn1 N9 2.011(11) . ?
Zn1 Zn2 2.927(2) . ?
Zn2 O5 1.903(8) . ?
Zn2 O11 1.941(6) . ?
Zn2 O7 1.947(10) . ?
Zn2 N22 1.96(2) . ?
C3 C13 1.40(3) . ?
C3 C14 1.41(2) . ?
C3 C15 1.46(2) . ?
O4 C15 1.34(2) . ?
O5 C8 1.289(15) . ?
C6 C8 1.38(3) . ?
C6 C24 1.43(2) . ?
C6 C17 1.473(18) . ?
O7 C18 1.46(2) . ?
C8 C12 1.42(2) . ?
N9 C14 1.31(3) . ?
N9 C21 1.42(3) . ?
C10 C12 1.38(2) . ?
C10 C16 1.40(3) . ?
O11 C20 1.469(14) . ?
C13 C19 1.36(3) . ?
C15 C23 1.44(3) . ?
C16 C17 1.35(2) . ?
C16 C26 1.495(17) . ?
C18 C28 1.46(2) . ?
C18 C27 1.479(17) . ?
C18 C33 1.580(17) . ?
C19 C25 1.43(2) . ?
C19 C31 1.52(3) . ?
C20 C39 1.49(4) . ?
C20 C36 1.546(14) . ?
C20 C29 1.58(3) . ?
C21 C30 1.49(3) . ?
C21 C34 1.542(18) . ?
N22 C24 1.331(16) . ?
N22 C47 1.59(3) . ?
C23 C25 1.34(2) . ?
O32 C46 1.38(2) . ?
O32 C48 1.43(3) . ?
C42 C47 1.44(3) . ?
C43 C47 1.26(5) . ?
C45 C48 1.49(4) . ?
C45 C49 1.51(4) . ?
C46 C49 1.41(4) . ?

loop_
_geom_torsion_atom_site_label_1
_geom_torsion_atom_site_label_2
_geom_torsion_atom_site_label_3
_geom_torsion_atom_site_label_4
_geom_torsion
_geom_torsion_site_symmetry_1
_geom_torsion_site_symmetry_2
_geom_torsion_site_symmetry_3
_geom_torsion_site_symmetry_4
_geom_torsion_publ_flag
O4 Zn1 Zn2 O5 2.4(5) . . . . ?
O11 Zn1 Zn2 O5 -94.9(6) . . . . ?
O7 Zn1 Zn2 O5 94.0(7) . . . . ?
N9 Zn1 Zn2 O5 174.8(6) . . . . ?
O4 Zn1 Zn2 O11 97.3(6) . . . . ?
O7 Zn1 Zn2 O11 -171.2(8) . . . . ?
N9 Zn1 Zn2 O11 -90.3(7) . . . . ?
O4 Zn1 Zn2 O7 -91.5(7) . . . . ?
O11 Zn1 Zn2 O7 171.2(8) . . . . ?
N9 Zn1 Zn2 O7 80.9(7) . . . . ?
O4 Zn1 Zn2 N22 179.2(6) . . . . ?
O11 Zn1 Zn2 N22 81.9(7) . . . . ?
O7 Zn1 Zn2 N22 -89.3(7) . . . . ?
N9 Zn1 Zn2 N22 -8.4(7) . . . . ?
O11 Zn1 O4 C15 -154.4(9) . . . . ?
O7 Zn1 O4 C15 106.7(9) . . . . ?
N9 Zn1 O4 C15 -19.2(10) . . . . ?
Zn2 Zn1 O4 C15 155.4(8) . . . . ?
O11 Zn2 O5 C8 126.6(10) . . . . ?
O7 Zn2 O5 C8 -132.2(11) . . . . ?
N22 Zn2 O5 C8 -0.3(11) . . . . ?
Zn1 Zn2 O5 C8 177.4(9) . . . . ?
O5 Zn2 O7 C18 24.9(12) . . . . ?
O11 Zn2 O7 C18 147.4(12) . . . . ?
N22 Zn2 O7 C18 -95.6(13) . . . . ?
Zn1 Zn2 O7 C18 141.6(14) . . . . ?
O5 Zn2 O7 Zn1 -116.7(4) . . . . ?
O11 Zn2 O7 Zn1 5.9(5) . . . . ?
N22 Zn2 O7 Zn1 122.8(5) . . . . ?
O4 Zn1 O7 C18 -26.7(8) . . . . ?
O11 Zn1 O7 C18 -148.9(8) . . . . ?
N9 Zn1 O7 C18 88.9(10) . . . . ?
Zn2 Zn1 O7 C18 -143.1(10) . . . . ?
O4 Zn1 O7 Zn2 116.3(5) . . . . ?
O11 Zn1 O7 Zn2 -5.8(5) . . . . ?
N9 Zn1 O7 Zn2 -128.1(7) . . . . ?
Zn2 O5 C8 C6 1(2) . . . . ?
Zn2 O5 C8 C12 179.4(9) . . . . ?
C24 C6 C8 O5 -1(2) . . . . ?
C17 C6 C8 O5 -177.1(12) . . . . ?
C24 C6 C8 C12 -179.7(12) . . . . ?
C17 C6 C8 C12 4(2) . . . . ?
O4 Zn1 N9 C14 12.8(9) . . . . ?
O11 Zn1 N9 C14 147.8(9) . . . . ?
O7 Zn1 N9 C14 -114.1(9) . . . . ?
Zn2 Zn1 N9 C14 -161.2(7) . . . . ?
O4 Zn1 N9 C21 -176.5(11) . . . . ?
O11 Zn1 N9 C21 -41.5(12) . . . . ?
O7 Zn1 N9 C21 56.5(14) . . . . ?
Zn2 Zn1 N9 C21 9.5(14) . . . . ?
O5 Zn2 O11 C20 -31.9(18) . . . . ?
O7 Zn2 O11 C20 -153.9(17) . . . . ?
N22 Zn2 O11 C20 85.1(17) . . . . ?
Zn1 Zn2 O11 C20 -148.1(19) . . . . ?
O5 Zn2 O11 Zn1 116.2(5) . . . . ?
O7 Zn2 O11 Zn1 -5.9(5) . . . . ?
N22 Zn2 O11 Zn1 -126.8(5) . . . . ?
O4 Zn1 O11 C20 34.2(13) . . . . ?
O7 Zn1 O11 C20 152.9(13) . . . . ?
N9 Zn1 O11 C20 -90.0(13) . . . . ?
Zn2 Zn1 O11 C20 147.1(15) . . . . ?
O4 Zn1 O11 Zn2 -112.9(4) . . . . ?
O7 Zn1 O11 Zn2 5.9(5) . . . . ?
N9 Zn1 O11 Zn2 122.9(5) . . . . ?
C16 C10 C12 C8 0(2) . . . . ?
O5 C8 C12 C10 178.3(12) . . . . ?
C6 C8 C12 C10 -3(2) . . . . ?
C14 C3 C13 C19 -177.6(12) . . . . ?
C15 C3 C13 C19 0.0(19) . . . . ?
C21 N9 C14 C3 -177.1(12) . . . . ?
Zn1 N9 C14 C3 -5.7(19) . . . . ?
C13 C3 C14 N9 175.9(12) . . . . ?
C15 C3 C14 N9 -1(2) . . . . ?
Zn1 O4 C15 C23 -164.1(9) . . . . ?
Zn1 O4 C15 C3 16.7(13) . . . . ?
C13 C3 C15 O4 178.8(9) . . . . ?
C14 C3 C15 O4 -3.9(17) . . . . ?
C13 C3 C15 C23 -0.5(15) . . . . ?
C14 C3 C15 C23 176.8(12) . . . . ?
C12 C10 C16 C17 2(2) . . . . ?
C12 C10 C16 C26 179.9(13) . . . . ?
C10 C16 C17 C6 -0.7(18) . . . . ?
C26 C16 C17 C6 -178.5(12) . . . . ?
C8 C6 C17 C16 -2(2) . . . . ?
C24 C6 C17 C16 -179.2(11) . . . . ?
Zn2 O7 C18 C28 -61.7(16) . . . . ?
Zn1 O7 C18 C28 70.6(12) . . . . ?
Zn2 O7 C18 C27 172.9(11) . . . . ?
Zn1 O7 C18 C27 -54.8(15) . . . . ?
Zn2 O7 C18 C33 54.5(13) . . . . ?
Zn1 O7 C18 C33 -173.2(7) . . . . ?
C3 C13 C19 C25 2(2) . . . . ?
C3 C13 C19 C31 176.8(11) . . . . ?
Zn2 O11 C20 C39 -51(2) . . . . ?
Zn1 O11 C20 C39 170.0(15) . . . . ?
Zn2 O11 C20 C36 -173.6(14) . . . . ?
Zn1 O11 C20 C36 48(2) . . . . ?
Zn2 O11 C20 C29 68(2) . . . . ?
Zn1 O11 C20 C29 -70.8(12) . . . . ?
C14 N9 C21 C30 -130.8(13) . . . . ?
Zn1 N9 C21 C30 58.5(12) . . . . ?
C14 N9 C21 C34 104.5(14) . . . . ?
Zn1 N9 C21 C34 -66.2(18) . . . . ?
O5 Zn2 N22 C24 0.3(12) . . . . ?
O11 Zn2 N22 C24 -130.0(11) . . . . ?
O7 Zn2 N22 C24 132.3(11) . . . . ?
Zn1 Zn2 N22 C24 -177.3(9) . . . . ?
O5 Zn2 N22 C47 -177.1(17) . . . . ?
O11 Zn2 N22 C47 52.6(18) . . . . ?
O7 Zn2 N22 C47 -45.1(18) . . . . ?
Zn1 Zn2 N22 C47 5.4(19) . . . . ?
O4 C15 C23 C25 180.0(10) . . . . ?
C3 C15 C23 C25 -0.8(19) . . . . ?
C47 N22 C24 C6 177.2(18) . . . . ?
Zn2 N22 C24 C6 0(2) . . . . ?
C8 C6 C24 N22 1(3) . . . . ?
C17 C6 C24 N22 177.4(13) . . . . ?
C15 C23 C25 C19 3(2) . . . . ?
C13 C19 C25 C23 -3(2) . . . . ?
C31 C19 C25 C23 -178.4(13) . . . . ?
C48 O32 C46 C49 10(4) . . . . ?
C24 N22 C47 C43 83(4) . . . . ?
Zn2 N22 C47 C43 -99(4) . . . . ?
C24 N22 C47 C42 -97(3) . . . . ?
Zn2 N22 C47 C42 81(3) . . . . ?
C46 O32 C48 C45 12(4) . . . . ?
C49 C45 C48 O32 -27(3) . . . . ?
O32 C46 C49 C45 -28(4) . . . . ?
C48 C45 C49 C46 34(3) . . . . ?
